data_7011012
loop_
_publ_author_name
'George J. P. Britovsek'
'Vernon C. Gibson'
'Stefan K. Spitzmesser'
'Kilian P. Tellmann'
'Andrew J. P. White'
'David J. Williams'

_publ_section_title
;
 Cationic 2,6-bis(imino)pyridine iron and cobalt complexes: synthesis,
 structures, ethylene polymerisation and ethylene/polar monomer
 co-polymerisation studies
;
_journal_issue 6
_journal_name_full 'J. Chem. Soc., Dalton Trans.'
_journal_page_first 1159
_journal_page_last 1171
_journal_paper_doi 10.1039/b106614p
_journal_year 2002
_chemical_formula_sum 'C48 H54 F6 Fe N3 O2 Sb'
_chemical_formula_weight 996.54
_chemical_name_systematic
; 
? 
;
_space_group_IT_number 14
_symmetry_cell_setting monoclinic
_symmetry_space_group_name_Hall '-P 2yn'
_symmetry_space_group_name_H-M 'P 1 21/n 1'
_atom_sites_solution_hydrogens geom
_atom_sites_solution_primary direct
_atom_sites_solution_secondary difmap
_audit_creation_method SHELXL
_cell_angle_alpha 90.00
_cell_angle_beta 90.439(7)
_cell_angle_gamma 90.00
_cell_formula_units_Z 4
_cell_length_a 12.4639(12)
_cell_length_b 17.1447(5)
_cell_length_c 21.5722(12)
_cell_measurement_reflns_used 42
_cell_measurement_temperature 193(2)
_cell_measurement_theta_max 30.68
_cell_measurement_theta_min 21.63
_cell_volume 4609.6(5)
_computing_cell_refinement 'Siemens XSCANS'
_computing_data_collection 'Siemens XSCANS'
_computing_data_reduction 'Siemens SHELXTL'
_computing_molecular_graphics 'Siemens SHELXTL'
_computing_publication_material 'Siemens SHELXTL'
_computing_structure_refinement 'SHELXL-93 (Sheldrick, 1993)'
_computing_structure_solution 'SHELXS-86 (Sheldrick, 1990)'
_diffrn_ambient_temperature 193(2)
_diffrn_measurement_device 'Siemens P4'
_diffrn_measurement_method '\w scans'
_diffrn_radiation_monochromator graphite
_diffrn_radiation_source 'fine-focus sealed tube'
_diffrn_radiation_type CuK\a
_diffrn_radiation_wavelength 1.54178
_diffrn_reflns_av_R_equivalents 0.0686
_diffrn_reflns_av_sigmaI/netI 0.0501
_diffrn_reflns_limit_h_max 14
_diffrn_reflns_limit_h_min 0
_diffrn_reflns_limit_k_max 0
_diffrn_reflns_limit_k_min -19
_diffrn_reflns_limit_l_max 24
_diffrn_reflns_limit_l_min -24
_diffrn_reflns_number 7141
_diffrn_reflns_theta_max 60.01
_diffrn_reflns_theta_min 3.29
_diffrn_standards_interval_count 97
_diffrn_standards_number 3
_exptl_absorpt_coefficient_mu 7.720
_exptl_absorpt_correction_T_max 0.5676
_exptl_absorpt_correction_T_min 0.3561
_exptl_absorpt_correction_type Ellipsoidal
_exptl_crystal_colour Red
_exptl_crystal_density_diffrn 1.436
_exptl_crystal_description 'platy needles'
_exptl_crystal_F_000 2040
_exptl_crystal_size_max 0.73
_exptl_crystal_size_mid 0.12
_exptl_crystal_size_min 0.05
_refine_diff_density_max 0.873
_refine_diff_density_min -1.344
_refine_diff_density_rms 0.081
_refine_ls_extinction_coef 0.00026(4)
_refine_ls_extinction_expression Fc^*^=kFc[1+0.001xFc^2^\l^3^/sin(2\q)]^-1/4^
_refine_ls_extinction_method SHELXL
_refine_ls_goodness_of_fit_all 1.033
_refine_ls_goodness_of_fit_obs 1.075
_refine_ls_matrix_type full
_refine_ls_number_parameters 527
_refine_ls_number_reflns 6401
_refine_ls_number_restraints 0
_refine_ls_restrained_S_all 1.049
_refine_ls_restrained_S_obs 1.075
_refine_ls_R_factor_all 0.0653
_refine_ls_R_factor_obs 0.0483
_refine_ls_shift/esd_max -0.001
_refine_ls_shift/esd_mean 0.000
_refine_ls_structure_factor_coef Fsqd
_refine_ls_weighting_details 'w=1/[\s^2^(Fo^2^)+(0.0709P)^2^+3.6099P] where P=(Fo^2^+2Fc^2^)/3'
_refine_ls_weighting_scheme calc
_refine_ls_wR_factor_all 0.1270
_refine_ls_wR_factor_obs 0.1157
_reflns_number_observed 5456
_reflns_number_total 6786
_reflns_observed_criterion >2sigma(I)
_cod_data_source_file b106614p.txt
_cod_data_source_block VG0005
_cod_depositor_comments
;
The following automatic conversions were performed:
'_symmetry_cell_setting' value 'Monoclinic' changed to 'monoclinic'
according to '/home/saulius/struct/CIF-dictionaries/cif_core.dic'
dictionary named 'cif_core.dic' version 2.4.1 from 2010-06-29.

Automatic conversion script
Id: cif_fix_enum 1527 2010-12-29 10:47:43Z saulius 

The following automatic conversions were performed:

'_refine_ls_weighting_scheme' value 'calc
w=1/[\s^2^(Fo^2^)+(0.0709P)^2^+3.6099P] where P=(Fo^2^+2Fc^2^)/3' was
changed to 'calc'. New tag '_refine_ls_weighting_details' was
created. The value of the new tag was set to
'w=1/[\s^2^(Fo^2^)+(0.0709P)^2^+3.6099P] where P=(Fo^2^+2Fc^2^)/3'.

Automatic conversion script
Id: cif_fix_values 3143 2015-03-26 13:38:13Z robertas 
;
_cod_original_sg_symbol_H-M P2(1)/n
_cod_original_formula_sum 'C48 H54 N3 O2 Fe Sb F6'
_cod_database_code 7011012

loop_
_symmetry_equiv_pos_as_xyz
'x, y, z'
'-x+1/2, y+1/2, -z+1/2'
'-x, -y, -z'
'x-1/2, -y-1/2, z-1/2'

loop_
_atom_site_aniso_label
_atom_site_aniso_U_11
_atom_site_aniso_U_22
_atom_site_aniso_U_33
_atom_site_aniso_U_23
_atom_site_aniso_U_13
_atom_site_aniso_U_12
Fe 0.0236(4) 0.0177(3) 0.0305(4) 0.0008(2) 0.0040(3) -0.0015(2)
O1 0.034(2) 0.025(2) 0.031(2) -0.0020(12) 0.0030(13) -0.0030(13)
O2 0.031(2) 0.029(2) 0.030(2) 0.0008(13) 0.0020(13) -0.0031(13)
N1 0.027(2) 0.020(2) 0.026(2) -0.0012(14) 0.0052(14) 0.0013(15)
C2 0.038(3) 0.023(2) 0.025(2) 0.000(2) 0.004(2) 0.001(2)
C3 0.051(3) 0.024(2) 0.042(3) -0.003(2) 0.012(2) 0.004(2)
C4 0.059(3) 0.021(2) 0.049(3) -0.006(2) 0.009(3) -0.010(2)
C5 0.040(3) 0.030(2) 0.036(3) -0.001(2) 0.007(2) -0.011(2)
C6 0.029(2) 0.028(2) 0.026(2) 0.001(2) 0.007(2) -0.004(2)
C7 0.033(3) 0.029(2) 0.030(2) 0.000(2) 0.004(2) 0.005(2)
N7 0.028(2) 0.026(2) 0.030(2) -0.0004(15) 0.0017(15) 0.002(2)
C8 0.037(3) 0.031(3) 0.076(4) -0.001(2) 0.000(3) 0.010(2)
C9 0.027(2) 0.030(2) 0.032(2) 0.004(2) 0.006(2) -0.004(2)
N9 0.025(2) 0.022(2) 0.035(2) -0.0014(15) 0.007(2) 0.000(2)
C10 0.027(3) 0.038(3) 0.071(4) -0.002(3) 0.010(2) -0.006(2)
C11 0.023(2) 0.026(2) 0.042(3) -0.003(2) -0.002(2) 0.007(2)
C12 0.035(3) 0.037(3) 0.040(3) 0.004(2) -0.005(2) 0.001(2)
C13 0.048(3) 0.047(3) 0.044(3) -0.005(2) -0.015(3) 0.000(3)
C14 0.038(3) 0.046(3) 0.064(4) -0.005(3) -0.011(3) -0.010(2)
C15 0.026(3) 0.041(3) 0.057(3) -0.001(2) 0.004(2) -0.004(2)
C16 0.025(2) 0.027(2) 0.046(3) -0.001(2) 0.005(2) 0.002(2)
C17 0.051(3) 0.059(4) 0.033(3) 0.008(2) -0.006(2) -0.008(3)
C18 0.094(6) 0.068(5) 0.057(4) 0.010(3) 0.017(4) 0.007(4)
C19 0.107(7) 0.066(5) 0.064(4) 0.017(4) 0.011(4) 0.014(4)
C20 0.024(2) 0.042(3) 0.042(3) -0.004(2) 0.010(2) -0.002(2)
C21 0.065(4) 0.046(3) 0.048(3) -0.012(3) 0.014(3) 0.003(3)
C22 0.039(3) 0.054(3) 0.056(3) 0.011(3) 0.006(3) 0.003(3)
C23 0.024(2) 0.025(2) 0.035(2) 0.002(2) 0.007(2) 0.000(2)
C24 0.023(2) 0.038(2) 0.038(3) 0.005(2) 0.001(2) -0.003(2)
C25 0.037(3) 0.038(3) 0.056(3) 0.013(2) 0.004(2) 0.007(2)
C26 0.040(3) 0.030(2) 0.066(4) 0.000(2) 0.014(3) 0.008(2)
C27 0.037(3) 0.031(2) 0.046(3) -0.007(2) 0.012(2) 0.000(2)
C28 0.026(2) 0.031(2) 0.038(3) 0.001(2) 0.008(2) -0.005(2)
C29 0.033(3) 0.051(3) 0.033(3) 0.006(2) 0.001(2) -0.001(2)
C30 0.043(3) 0.077(4) 0.048(3) 0.019(3) 0.011(3) -0.003(3)
C31 0.062(4) 0.085(5) 0.043(3) -0.003(3) 0.007(3) -0.028(4)
C32 0.035(3) 0.042(3) 0.033(3) 0.000(2) 0.008(2) 0.007(2)
C33 0.059(4) 0.073(4) 0.037(3) -0.009(3) 0.003(3) -0.005(3)
C34 0.069(4) 0.053(3) 0.044(3) 0.016(3) 0.017(3) -0.003(3)
C35 0.028(2) 0.024(2) 0.033(2) 0.001(2) 0.005(2) 0.001(2)
C36 0.048(3) 0.022(2) 0.034(2) 0.001(2) 0.004(2) -0.003(2)
C37 0.028(2) 0.030(2) 0.033(2) -0.005(2) 0.002(2) -0.003(2)
C38 0.040(3) 0.042(3) 0.033(3) -0.002(2) 0.009(2) 0.006(2)
C39 0.048(3) 0.066(4) 0.033(3) -0.003(3) 0.011(2) 0.010(3)
C40 0.053(3) 0.069(4) 0.036(3) 0.013(3) 0.022(3) 0.016(3)
C41 0.052(3) 0.044(3) 0.055(3) 0.017(3) 0.023(3) 0.005(3)
C42 0.041(3) 0.036(3) 0.041(3) 0.007(2) 0.010(2) 0.002(2)
C43 0.030(2) 0.033(2) 0.031(2) 0.002(2) 0.007(2) 0.004(2)
C44 0.066(4) 0.035(3) 0.049(3) -0.016(2) -0.003(3) -0.001(3)
C45 0.091(5) 0.039(3) 0.066(4) -0.023(3) 0.009(4) -0.002(3)
C46 0.087(5) 0.059(4) 0.041(3) -0.027(3) 0.013(3) -0.025(4)
C47 0.067(4) 0.070(4) 0.031(3) -0.011(3) 0.002(3) -0.025(3)
C48 0.054(3) 0.047(3) 0.033(3) -0.004(2) 0.002(2) -0.011(3)
C49 0.036(3) 0.030(2) 0.032(2) -0.007(2) 0.007(2) -0.010(2)
Sb 0.0441(2) 0.0441(2) 0.0366(2) 0.00050(14) 0.00217(13) -0.0160(2)
F1 0.108(4) 0.058(2) 0.070(3) 0.015(2) -0.011(2) -0.008(2)
F2 0.115(4) 0.111(4) 0.077(3) 0.009(3) -0.042(3) -0.066(3)
F3 0.068(3) 0.108(4) 0.090(3) 0.021(3) 0.027(2) 0.011(3)
F4 0.091(3) 0.108(4) 0.063(3) -0.023(2) -0.006(2) -0.044(3)
F5 0.088(3) 0.109(4) 0.078(3) -0.019(3) 0.039(3) -0.010(3)
F6 0.136(5) 0.061(2) 0.070(3) 0.020(2) 0.002(3) -0.024(3)

loop_
_atom_site_label
_atom_site_type_symbol
_atom_site_fract_x
_atom_site_fract_y
_atom_site_fract_z
_atom_site_U_iso_or_equiv
_atom_site_thermal_displace_type
_atom_site_occupancy
_atom_site_calc_flag
_atom_site_refinement_flags
_atom_site_disorder_group
Fe Fe 0.24859(5) 0.74614(4) 0.58680(3) 0.0239(2) Uani 1 d . .
O1 O 0.2649(3) 0.8062(2) 0.51019(14) 0.0302(7) Uani 1 d . .
O2 O 0.2829(3) 0.8385(2) 0.63675(14) 0.0301(7) Uani 1 d . .
N1 N 0.2052(3) 0.6272(2) 0.5865(2) 0.0243(7) Uani 1 d . .
C2 C 0.2813(4) 0.5730(3) 0.5825(2) 0.0286(9) Uani 1 d . .
C3 C 0.2549(5) 0.4950(3) 0.5746(2) 0.0388(12) Uani 1 d . .
H3A H 0.3093(5) 0.4563(3) 0.5723(2) 0.047 Uiso 1 calc R .
C4 C 0.1476(5) 0.4748(3) 0.5700(3) 0.0430(12) Uani 1 d . .
H4A H 0.1278(5) 0.4220(3) 0.5631(3) 0.052 Uiso 1 calc R .
C5 C 0.0695(4) 0.5312(3) 0.5754(2) 0.0354(11) Uani 1 d . .
H5A H -0.0044(4) 0.5180(3) 0.5735(2) 0.042 Uiso 1 calc R .
C6 C 0.1019(4) 0.6075(3) 0.5837(2) 0.0273(9) Uani 1 d . .
C7 C 0.3922(4) 0.6042(3) 0.5913(2) 0.0307(10) Uani 1 d . .
N7 N 0.3982(3) 0.6784(2) 0.5966(2) 0.0278(8) Uani 1 d . .
C8 C 0.4828(5) 0.5474(3) 0.5971(3) 0.0476(14) Uani 1 d . .
H8A H 0.4844(5) 0.5139(3) 0.5603(3) 0.071 Uiso 1 d R .
H8B H 0.4727(5) 0.5152(3) 0.6341(3) 0.071 Uiso 1 d R .
H8C H 0.5508(5) 0.5759(3) 0.6006(3) 0.071 Uiso 1 d R .
C9 C 0.0277(4) 0.6749(3) 0.5940(2) 0.0295(10) Uani 1 d . .
N9 N 0.0733(3) 0.7413(2) 0.5977(2) 0.0274(8) Uani 1 d . .
C10 C -0.0894(4) 0.6581(3) 0.6011(3) 0.0453(13) Uani 1 d . .
H10A H -0.0997(4) 0.6227(3) 0.6362(3) 0.068 Uiso 1 d R .
H10B H -0.1171(4) 0.6338(3) 0.5632(3) 0.068 Uiso 1 d R .
H10C H -0.1279(4) 0.7070(3) 0.6087(3) 0.068 Uiso 1 d R .
C11 C 0.4972(4) 0.7156(3) 0.6142(2) 0.0304(10) Uani 1 d . .
C12 C 0.5250(4) 0.7180(3) 0.6773(2) 0.0373(11) Uani 1 d . .
C13 C 0.6174(5) 0.7594(3) 0.6944(3) 0.0467(13) Uani 1 d . .
H13A H 0.6375(5) 0.7628(3) 0.7369(3) 0.056 Uiso 1 calc R .
C14 C 0.6793(5) 0.7953(3) 0.6501(3) 0.0492(14) Uani 1 d . .
H14A H 0.7428(5) 0.8221(3) 0.6623(3) 0.059 Uiso 1 calc R .
C15 C 0.6506(4) 0.7928(3) 0.5889(3) 0.0414(12) Uani 1 d . .
H15A H 0.6939(4) 0.8188(3) 0.5593(3) 0.050 Uiso 1 calc R .
C16 C 0.5587(4) 0.7527(3) 0.5687(2) 0.0330(10) Uani 1 d . .
C17 C 0.4579(5) 0.6790(4) 0.7273(3) 0.0481(14) Uani 1 d . .
H17A H 0.3937(5) 0.6554(4) 0.7065(3) 0.058 Uiso 1 calc R .
C18 C 0.4175(7) 0.7366(5) 0.7755(4) 0.073(2) Uani 1 d . .
H18A H 0.3750(7) 0.7089(5) 0.8065(4) 0.110 Uiso 1 calc R .
H18B H 0.3728(7) 0.7762(5) 0.7551(4) 0.110 Uiso 1 calc R .
H18C H 0.4788(7) 0.7620(5) 0.7958(4) 0.110 Uiso 1 calc R .
C19 C 0.5202(8) 0.6128(5) 0.7590(4) 0.079(2) Uani 1 d . .
H19A H 0.5458(8) 0.5761(5) 0.7276(4) 0.118 Uiso 1 calc R .
H19B H 0.4729(8) 0.5855(5) 0.7880(4) 0.118 Uiso 1 calc R .
H19C H 0.5816(8) 0.6345(5) 0.7818(4) 0.118 Uiso 1 calc R .
C20 C 0.5289(4) 0.7486(3) 0.5003(2) 0.0361(11) Uani 1 d . .
H20A H 0.4494(4) 0.7417(3) 0.4973(2) 0.043 Uiso 1 calc R .
C21 C 0.5812(6) 0.6771(4) 0.4704(3) 0.0528(15) Uani 1 d . .
H21A H 0.5623(6) 0.6302(4) 0.4940(3) 0.079 Uiso 1 calc R .
H21B H 0.6593(6) 0.6836(4) 0.4706(3) 0.079 Uiso 1 calc R .
H21C H 0.5554(6) 0.6717(4) 0.4276(3) 0.079 Uiso 1 calc R .
C22 C 0.5579(5) 0.8210(4) 0.4640(3) 0.0497(14) Uani 1 d . .
H22A H 0.5365(5) 0.8143(4) 0.4206(3) 0.075 Uiso 1 calc R .
H22B H 0.6355(5) 0.8296(4) 0.4666(3) 0.075 Uiso 1 calc R .
H22C H 0.5204(5) 0.8661(4) 0.4815(3) 0.075 Uiso 1 calc R .
C23 C 0.0113(4) 0.8114(3) 0.6066(2) 0.0280(9) Uani 1 d . .
C24 C -0.0338(4) 0.8480(3) 0.5547(2) 0.0327(10) Uani 1 d . .
C25 C -0.0921(4) 0.9155(3) 0.5647(3) 0.0435(12) Uani 1 d . .
H25A H -0.1243(4) 0.9413(3) 0.5302(3) 0.052 Uiso 1 calc R .
C26 C -0.1047(5) 0.9465(3) 0.6233(3) 0.0452(13) Uani 1 d . .
H26A H -0.1463(5) 0.9924(3) 0.6291(3) 0.054 Uiso 1 calc R .
C27 C -0.0568(4) 0.9105(3) 0.6732(3) 0.0381(11) Uani 1 d . .
H27A H -0.0642(4) 0.9328(3) 0.7132(3) 0.046 Uiso 1 calc R .
C28 C 0.0023(4) 0.8424(3) 0.6666(2) 0.0319(10) Uani 1 d . .
C29 C -0.0173(4) 0.8161(3) 0.4891(2) 0.0391(11) Uani 1 d . .
H29A H 0.0417(4) 0.7766(3) 0.4909(2) 0.047 Uiso 1 calc R .
C30 C 0.0166(5) 0.8807(4) 0.4448(3) 0.056(2) Uani 1 d . .
H30A H 0.0265(5) 0.8588(4) 0.4032(3) 0.084 Uiso 1 calc R .
H30B H 0.0842(5) 0.9037(4) 0.4594(3) 0.084 Uiso 1 calc R .
H30C H -0.0391(5) 0.9210(4) 0.4432(3) 0.084 Uiso 1 calc R .
C31 C -0.1181(6) 0.7757(5) 0.4628(3) 0.063(2) Uani 1 d . .
H31A H -0.1404(6) 0.7341(5) 0.4910(3) 0.095 Uiso 1 calc R .
H31B H -0.1019(6) 0.7533(5) 0.4221(3) 0.095 Uiso 1 calc R .
H31C H -0.1761(6) 0.8139(5) 0.4585(3) 0.095 Uiso 1 calc R .
C32 C 0.0522(4) 0.8032(3) 0.7228(2) 0.0368(11) Uani 1 d . .
H32A H 0.1077(4) 0.7657(3) 0.7078(2) 0.044 Uiso 1 calc R .
C33 C 0.1073(6) 0.8604(4) 0.7666(3) 0.056(2) Uani 1 d . .
H33A H 0.1380(6) 0.8320(4) 0.8019(3) 0.085 Uiso 1 calc R .
H33B H 0.0548(6) 0.8985(4) 0.7815(3) 0.085 Uiso 1 calc R .
H33C H 0.1647(6) 0.8877(4) 0.7445(3) 0.085 Uiso 1 calc R .
C34 C -0.0333(6) 0.7564(4) 0.7574(3) 0.055(2) Uani 1 d . .
H34A H -0.0006(6) 0.7312(4) 0.7937(3) 0.082 Uiso 1 calc R .
H34B H -0.0634(6) 0.7165(4) 0.7298(3) 0.082 Uiso 1 calc R .
H34C H -0.0905(6) 0.7915(4) 0.7709(3) 0.082 Uiso 1 calc R .
C35 C 0.2925(4) 0.8768(3) 0.5040(2) 0.0282(9) Uani 1 d . .
C36 C 0.3065(4) 0.9282(3) 0.5544(2) 0.0346(10) Uani 1 d . .
H36A H 0.3208(4) 0.9814(3) 0.5454(2) 0.042 Uiso 1 calc R .
C37 C 0.3007(4) 0.9065(3) 0.6168(2) 0.0305(10) Uani 1 d . .
C38 C 0.2820(3) 0.8552(2) 0.39082(14) 0.0385(11) Uani 1 d G .
H38A H 0.2476(3) 0.8070(2) 0.39939(14) 0.046 Uiso 1 calc R .
C39 C 0.3010(3) 0.8772(2) 0.32986(12) 0.0489(14) Uani 1 d G .
H39A H 0.2797(4) 0.8439(3) 0.29676(15) 0.059 Uiso 1 calc R .
C40 C 0.3513(3) 0.9477(2) 0.31732(11) 0.052(2) Uani 1 d G .
H40A H 0.3643(5) 0.9627(3) 0.27565(12) 0.063 Uiso 1 calc R .
C41 C 0.3825(3) 0.9964(2) 0.3657(2) 0.0500(14) Uani 1 d G .
H41A H 0.4168(4) 1.0446(2) 0.3572(2) 0.060 Uiso 1 calc R .
C42 C 0.3634(3) 0.9745(2) 0.42671(13) 0.0391(11) Uani 1 d G .
H42A H 0.3847(4) 1.0077(2) 0.4598(2) 0.047 Uiso 1 calc R .
C43 C 0.3132(3) 0.9039(2) 0.43925(10) 0.0314(10) Uani 1 d G .
C44 C 0.2910(3) 1.0450(2) 0.65596(15) 0.0502(14) Uani 1 d G .
H44A H 0.2526(3) 1.0595(2) 0.61954(15) 0.060 Uiso 1 calc R .
C45 C 0.3154(4) 1.10066(15) 0.7007(2) 0.065(2) Uani 1 d G .
H45A H 0.2938(6) 1.1533(2) 0.6949(3) 0.078 Uiso 1 calc R .
C46 C 0.3716(4) 1.0794(2) 0.7540(2) 0.062(2) Uani 1 d G .
H46A H 0.3883(5) 1.1174(3) 0.7846(2) 0.074 Uiso 1 calc R .
C47 C 0.4033(3) 1.0023(2) 0.76252(13) 0.056(2) Uani 1 d G .
H47A H 0.4416(5) 0.9878(3) 0.7989(2) 0.067 Uiso 1 calc R .
C48 C 0.3788(3) 0.9466(2) 0.7178(2) 0.0445(13) Uani 1 d G .
H48A H 0.4005(5) 0.8940(2) 0.7236(2) 0.053 Uiso 1 calc R .
C49 C 0.3226(3) 0.9679(2) 0.66450(13) 0.0325(10) Uani 1 d G .
Sb Sb 0.22922(3) 0.58805(2) 0.38541(2) 0.04160(14) Uani 1 d . .
F1 F 0.2110(4) 0.6808(2) 0.3431(2) 0.0790(13) Uani 1 d . .
F2 F 0.3208(5) 0.6336(3) 0.4425(2) 0.101(2) Uani 1 d . .
F3 F 0.3429(4) 0.5625(3) 0.3346(2) 0.0886(15) Uani 1 d . .
F4 F 0.1341(4) 0.5379(3) 0.3321(2) 0.0875(15) Uani 1 d . .
F5 F 0.1142(4) 0.6105(3) 0.4369(2) 0.092(2) Uani 1 d . .
F6 F 0.2447(5) 0.4939(3) 0.4280(2) 0.089(2) Uani 1 d . .

loop_
_atom_type_symbol
_atom_type_description
_atom_type_scat_dispersion_real
_atom_type_scat_dispersion_imag
_atom_type_scat_source
C C 0.0181 0.0091 'International Tables Vol C Tables 4.2.6.8 and 6.1.1.4'
H H 0.0000 0.0000 'International Tables Vol C Tables 4.2.6.8 and 6.1.1.4'
N N 0.0311 0.0180 'International Tables Vol C Tables 4.2.6.8 and 6.1.1.4'
O O 0.0492 0.0322 'International Tables Vol C Tables 4.2.6.8 and 6.1.1.4'
F F 0.0727 0.0534 'International Tables Vol C Tables 4.2.6.8 and 6.1.1.4'
Fe Fe -1.1336 3.1974 'International Tables Vol C Tables 4.2.6.8 and 6.1.1.4'
Sb Sb -0.0562 5.8946 'International Tables Vol C Tables 4.2.6.8 and 6.1.1.4'

loop_
_geom_angle_atom_site_label_1
_geom_angle_atom_site_label_2
_geom_angle_atom_site_label_3
_geom_angle
_geom_angle_site_symmetry_1
_geom_angle_site_symmetry_3
_geom_angle_publ_flag
O1 Fe O2 90.91(13) . . ?
O1 Fe N1 122.26(13) . . ?
O2 Fe N1 146.81(14) . . ?
O1 Fe N9 102.65(14) . . ?
O2 Fe N9 100.64(14) . . ?
N1 Fe N9 73.08(14) . . ?
O1 Fe N7 105.35(14) . . ?
O2 Fe N7 101.04(14) . . ?
N1 Fe N7 73.03(14) . . ?
N9 Fe N7 144.02(14) . . ?
C35 O1 Fe 128.4(3) . . ?
C37 O2 Fe 126.6(3) . . ?
C2 N1 C6 120.5(4) . . ?
C2 N1 Fe 119.5(3) . . ?
C6 N1 Fe 119.6(3) . . ?
N1 C2 C3 120.9(5) . . ?
N1 C2 C7 113.6(4) . . ?
C3 C2 C7 125.4(4) . . ?
C4 C3 C2 118.5(5) . . ?
C5 C4 C3 120.2(4) . . ?
C4 C5 C6 118.0(5) . . ?
N1 C6 C5 121.9(4) . . ?
N1 C6 C9 113.2(4) . . ?
C5 C6 C9 124.8(4) . . ?
N7 C7 C2 114.9(4) . . ?
N7 C7 C8 126.7(5) . . ?
C2 C7 C8 118.3(4) . . ?
C7 N7 C11 120.9(4) . . ?
C7 N7 Fe 117.8(3) . . ?
C11 N7 Fe 121.0(3) . . ?
N9 C9 C10 126.8(5) . . ?
N9 C9 C6 115.0(4) . . ?
C10 C9 C6 118.1(4) . . ?
C9 N9 C23 120.9(4) . . ?
C9 N9 Fe 118.0(3) . . ?
C23 N9 Fe 121.0(3) . . ?
C12 C11 C16 122.2(5) . . ?
C12 C11 N7 118.3(4) . . ?
C16 C11 N7 119.3(4) . . ?
C13 C12 C11 117.9(5) . . ?
C13 C12 C17 119.4(5) . . ?
C11 C12 C17 122.7(5) . . ?
C14 C13 C12 120.5(5) . . ?
C15 C14 C13 120.8(5) . . ?
C14 C15 C16 121.5(5) . . ?
C15 C16 C11 117.0(5) . . ?
C15 C16 C20 121.1(5) . . ?
C11 C16 C20 121.9(4) . . ?
C18 C17 C12 112.6(5) . . ?
C18 C17 C19 110.2(6) . . ?
C12 C17 C19 111.2(6) . . ?
C22 C20 C16 113.9(5) . . ?
C22 C20 C21 109.6(5) . . ?
C16 C20 C21 110.1(5) . . ?
C24 C23 C28 122.3(4) . . ?
C24 C23 N9 118.6(4) . . ?
C28 C23 N9 119.1(4) . . ?
C25 C24 C23 117.4(5) . . ?
C25 C24 C29 121.0(5) . . ?
C23 C24 C29 121.6(4) . . ?
C26 C25 C24 121.8(5) . . ?
C27 C26 C25 119.5(5) . . ?
C26 C27 C28 121.7(5) . . ?
C27 C28 C23 117.3(5) . . ?
C27 C28 C32 120.3(5) . . ?
C23 C28 C32 122.3(4) . . ?
C30 C29 C24 111.1(5) . . ?
C30 C29 C31 109.0(5) . . ?
C24 C29 C31 112.8(4) . . ?
C28 C32 C33 113.0(5) . . ?
C28 C32 C34 109.8(5) . . ?
C33 C32 C34 110.4(5) . . ?
O1 C35 C36 123.3(4) . . ?
O1 C35 C43 116.4(4) . . ?
C36 C35 C43 120.3(4) . . ?
C37 C36 C35 124.7(4) . . ?
O2 C37 C36 125.7(4) . . ?
O2 C37 C49 116.6(4) . . ?
C36 C37 C49 117.6(4) . . ?
C39 C38 C43 120.0 . . ?
C40 C39 C38 120.0 . . ?
C39 C40 C41 120.0 . . ?
C42 C41 C40 120.0 . . ?
C41 C42 C43 120.0 . . ?
C42 C43 C38 120.0 . . ?
C42 C43 C35 122.2(3) . . ?
C38 C43 C35 117.8(3) . . ?
C45 C44 C49 120.0 . . ?
C46 C45 C44 120.0 . . ?
C45 C46 C47 120.0 . . ?
C48 C47 C46 120.0 . . ?
C47 C48 C49 120.0 . . ?
C48 C49 C44 120.0 . . ?
C48 C49 C37 118.1(3) . . ?
C44 C49 C37 121.8(3) . . ?
F2 Sb F1 92.2(2) . . ?
F2 Sb F3 91.3(3) . . ?
F1 Sb F3 90.2(2) . . ?
F2 Sb F4 176.2(2) . . ?
F1 Sb F4 91.0(2) . . ?
F3 Sb F4 90.7(2) . . ?
F2 Sb F5 89.4(3) . . ?
F1 Sb F5 91.4(2) . . ?
F3 Sb F5 178.3(2) . . ?
F4 Sb F5 88.5(2) . . ?
F2 Sb F6 88.6(2) . . ?
F1 Sb F6 178.8(2) . . ?
F3 Sb F6 90.6(2) . . ?
F4 Sb F6 88.1(2) . . ?
F5 Sb F6 87.9(3) . . ?

loop_
_geom_bond_atom_site_label_1
_geom_bond_atom_site_label_2
_geom_bond_distance
_geom_bond_site_symmetry_2
_geom_bond_publ_flag
Fe O1 1.959(3) . ?
Fe O2 1.960(3) . ?
Fe N1 2.109(4) . ?
Fe N9 2.201(4) . ?
Fe N7 2.205(4) . ?
O1 C35 1.266(6) . ?
O2 C37 1.264(6) . ?
N1 C2 1.332(6) . ?
N1 C6 1.332(6) . ?
C2 C3 1.388(7) . ?
C2 C7 1.493(7) . ?
C3 C4 1.384(8) . ?
C4 C5 1.377(8) . ?
C5 C6 1.380(7) . ?
C6 C9 1.498(7) . ?
C7 N7 1.279(6) . ?
C7 C8 1.496(7) . ?
N7 C11 1.438(6) . ?
C9 N9 1.275(6) . ?
C9 C10 1.496(7) . ?
N9 C23 1.442(6) . ?
C11 C12 1.403(7) . ?
C11 C16 1.403(7) . ?
C12 C13 1.400(8) . ?
C12 C17 1.525(8) . ?
C13 C14 1.377(9) . ?
C14 C15 1.367(9) . ?
C15 C16 1.403(7) . ?
C16 C20 1.520(7) . ?
C17 C18 1.522(10) . ?
C17 C19 1.533(9) . ?
C20 C22 1.513(8) . ?
C20 C21 1.532(7) . ?
C23 C24 1.398(7) . ?
C23 C28 1.403(7) . ?
C24 C25 1.385(7) . ?
C24 C29 1.533(7) . ?
C25 C26 1.383(9) . ?
C26 C27 1.372(8) . ?
C27 C28 1.389(7) . ?
C28 C32 1.517(7) . ?
C29 C30 1.525(8) . ?
C29 C31 1.539(8) . ?
C32 C33 1.522(8) . ?
C32 C34 1.533(8) . ?
C35 C36 1.410(7) . ?
C35 C43 1.496(5) . ?
C36 C37 1.399(7) . ?
C37 C49 1.496(5) . ?
C38 C39 1.39 . ?
C38 C43 1.39 . ?
C39 C40 1.39 . ?
C40 C41 1.39 . ?
C41 C42 1.39 . ?
C42 C43 1.39 . ?
C44 C45 1.39 . ?
C44 C49 1.39 . ?
C45 C46 1.39 . ?
C46 C47 1.39 . ?
C47 C48 1.39 . ?
C48 C49 1.39 . ?
Sb F2 1.846(4) . ?
Sb F1 1.846(4) . ?
Sb F3 1.851(4) . ?
Sb F4 1.857(4) . ?
Sb F5 1.860(4) . ?
Sb F6 1.867(4) . ?
